data_4088606
loop_
_publ_author_name
'Hirai, Masato'
'Myahkostupov, Mykhaylo'
'Castellano, Felix N.'
'Gabba\"i, Fran\,cois P.'

_publ_section_title
;
 1-Pyrenyl- and 3-Perylenyl-antimony(V) Derivatives for the Fluorescence
 Turn-On Sensing of Fluoride Ions in Water at Sub-ppm Concentrations
;
_journal_issue 11
_journal_name_full Organometallics
_journal_page_first 1854
_journal_paper_doi 10.1021/acs.organomet.6b00233
_journal_volume 35
_journal_year 2016
_chemical_formula_moiety 'C32 H24 Br Sb'
_chemical_formula_sum 'C32 H24 Br Sb'
_chemical_formula_weight 610.17
_space_group_crystal_system monoclinic
_space_group_IT_number 14
_space_group_name_Hall '-P 2yn'
_space_group_name_H-M_alt 'P 1 21/n 1'
_atom_sites_solution_hydrogens geom
_audit_creation_method SHELXL-2014/7
_cell_angle_alpha 90
_cell_angle_beta 101.529(2)
_cell_angle_gamma 90
_cell_formula_units_Z 4
_cell_length_a 10.568(2)
_cell_length_b 17.691(3)
_cell_length_c 13.565(3)
_cell_measurement_reflns_used 7175
_cell_measurement_temperature 110(2)
_cell_measurement_theta_max 29.26
_cell_measurement_theta_min 2.24
_cell_volume 2484.9(8)
_computing_cell_refinement 'Bruker SMART'
_computing_data_collection 'Bruker SMART'
_computing_data_reduction 'Bruker SAINT'
_computing_molecular_graphics 'Bruker SHELXTL'
_computing_publication_material 'Bruker SHELXTL'
_computing_structure_refinement 'SHELXL-2014/7 (Sheldrick, 2014)'
_computing_structure_solution 'Bruker SHELXTL'
_diffrn_ambient_temperature 110(2)
_diffrn_measured_fraction_theta_full 1.000
_diffrn_measured_fraction_theta_max 0.950
_diffrn_measurement_device_type 'CCD area detector'
_diffrn_measurement_method 'phi and omega scans'
_diffrn_radiation_type MoK\a
_diffrn_radiation_wavelength 0.71073
_diffrn_reflns_av_R_equivalents 0.0628
_diffrn_reflns_av_unetI/netI 0.0601
_diffrn_reflns_Laue_measured_fraction_full 1.000
_diffrn_reflns_Laue_measured_fraction_max 0.950
_diffrn_reflns_limit_h_max 14
_diffrn_reflns_limit_h_min -14
_diffrn_reflns_limit_k_max 24
_diffrn_reflns_limit_k_min -24
_diffrn_reflns_limit_l_max 18
_diffrn_reflns_limit_l_min -18
_diffrn_reflns_number 29716
_diffrn_reflns_point_group_measured_fraction_full 1.000
_diffrn_reflns_point_group_measured_fraction_max 0.950
_diffrn_reflns_theta_full 25.242
_diffrn_reflns_theta_max 29.745
_diffrn_reflns_theta_min 1.916
_exptl_absorpt_coefficient_mu 2.737
_exptl_absorpt_correction_T_max 0.681
_exptl_absorpt_correction_T_min 0.500
_exptl_absorpt_correction_type multi-scan
_exptl_absorpt_process_details sadabs
_exptl_crystal_colour colorless
_exptl_crystal_density_diffrn 1.631
_exptl_crystal_description block
_exptl_crystal_F_000 1208
_exptl_crystal_size_max 0.180
_exptl_crystal_size_mid 0.140
_exptl_crystal_size_min 0.120
_refine_diff_density_max 1.548
_refine_diff_density_min -2.006
_refine_diff_density_rms 0.118
_refine_ls_extinction_method none
_refine_ls_goodness_of_fit_ref 1.019
_refine_ls_hydrogen_treatment riding
_refine_ls_matrix_type full
_refine_ls_number_parameters 307
_refine_ls_number_reflns 6726
_refine_ls_number_restraints 0
_refine_ls_restrained_S_all 1.019
_refine_ls_R_factor_all 0.0638
_refine_ls_R_factor_gt 0.0364
_refine_ls_shift/su_max 0.002
_refine_ls_shift/su_mean 0.000
_refine_ls_structure_factor_coef Fsqd
_refine_ls_weighting_details 'w=1/[\s^2^(Fo^2^)+(0.0206P)^2^+3.0699P] where P=(Fo^2^+2Fc^2^)/3'
_refine_ls_weighting_scheme calc
_refine_ls_wR_factor_gt 0.0724
_refine_ls_wR_factor_ref 0.0816
_reflns_Friedel_coverage 0.000
_reflns_number_gt 4945
_reflns_number_total 6726
_reflns_threshold_expression 'I > 2\s(I)'
_cod_data_source_file om6b00233_si_002.cif
_cod_data_source_block 1Br
_cod_depositor_comments
;
The following automatic conversions were performed:

data item '_chemical_melting_point' value 'none' was changed to '?'
-- the value is undefined or not given.

Automatic conversion script
Id: cif_fix_values 6909 2019-04-08 15:41:33Z antanas 
;
_cod_original_sg_symbol_H-M 'P 21/n'
_cod_database_code 4088606
_shelx_shelxl_version_number 2014/7
_shelx_space_group_comment
; 
The symmetry employed for this shelxl refinement is uniquely defined 
by the following loop, which should always be used as a source of 
symmetry information in preference to the above space-group names. 
They are only intended as comments. 
;
_shelx_estimated_absorpt_t_min 0.639
_shelx_estimated_absorpt_t_max 0.735

loop_
_space_group_symop_operation_xyz
'x, y, z'
'-x+1/2, y+1/2, -z+1/2'
'-x, -y, -z'
'x-1/2, -y-1/2, z-1/2'

loop_
_atom_site_label
_atom_site_type_symbol
_atom_site_fract_x
_atom_site_fract_y
_atom_site_fract_z
_atom_site_U_iso_or_equiv
_atom_site_adp_type
_atom_site_occupancy
_atom_site_site_symmetry_order
_atom_site_calc_flag
_atom_site_refinement_flags_posn
_atom_site_refinement_flags_adp
Sb1 Sb 0.82126(2) 0.20513(2) 0.81141(2) 0.02019(6) Uani 1 1 d . .
Br1 Br 0.65147(4) 0.10285(2) 0.89146(3) 0.03244(10) Uani 1 1 d . .
C1 C 0.9157(3) 0.28841(16) 0.7360(2) 0.0217(6) Uani 1 1 d . .
C2 C 0.9215(3) 0.36360(17) 0.7663(2) 0.0225(7) Uani 1 1 d . .
H2 H 0.8817 0.3786 0.8201 0.027 Uiso 1 1 calc R U
C3 C 0.9846(3) 0.41689(18) 0.7189(2) 0.0257(7) Uani 1 1 d . .
H3 H 0.9870 0.4682 0.7398 0.031 Uiso 1 1 calc R U
C4 C 1.0441(3) 0.39558(19) 0.6410(3) 0.0294(8) Uani 1 1 d . .
H4 H 1.0878 0.4321 0.6087 0.035 Uiso 1 1 calc R U
C5 C 1.0394(4) 0.3204(2) 0.6104(3) 0.0322(8) Uani 1 1 d . .
H5 H 1.0802 0.3052 0.5571 0.039 Uiso 1 1 calc R U
C6 C 0.9756(3) 0.26792(19) 0.6575(3) 0.0280(7) Uani 1 1 d . .
H6 H 0.9725 0.2167 0.6360 0.034 Uiso 1 1 calc R U
C7 C 0.7434(3) 0.14283(17) 0.6791(2) 0.0212(6) Uani 1 1 d . .
C8 C 0.6907(3) 0.18099(19) 0.5910(2) 0.0257(7) Uani 1 1 d . .
H8 H 0.6879 0.2347 0.5901 0.031 Uiso 1 1 calc R U
C9 C 0.6420(3) 0.1401(2) 0.5042(3) 0.0319(8) Uani 1 1 d . .
H9 H 0.6031 0.1658 0.4443 0.038 Uiso 1 1 calc R U
C10 C 0.6500(3) 0.0629(2) 0.5044(3) 0.0335(8) Uani 1 1 d . .
H10 H 0.6168 0.0353 0.4448 0.040 Uiso 1 1 calc R U
C11 C 0.7060(4) 0.02495(19) 0.5910(3) 0.0335(9) Uani 1 1 d . .
H11 H 0.7128 -0.0286 0.5903 0.040 Uiso 1 1 calc R U
C12 C 0.7524(3) 0.06446(18) 0.6791(3) 0.0277(7) Uani 1 1 d . .
H12 H 0.7901 0.0382 0.7388 0.033 Uiso 1 1 calc R U
C13 C 0.9854(4) 0.15650(18) 0.9047(3) 0.0330(9) Uani 1 1 d . .
C14 C 0.9739(5) 0.1151(3) 0.9899(4) 0.0610(14) Uani 1 1 d . .
H14 H 0.8920 0.1073 1.0071 0.073 Uiso 1 1 calc R U
C15 C 1.0861(6) 0.0854(3) 1.0494(4) 0.087(2) Uani 1 1 d . .
H15 H 1.0801 0.0572 1.1078 0.104 Uiso 1 1 calc R U
C16 C 1.2051(6) 0.0963(3) 1.0252(4) 0.076(2) Uani 1 1 d . .
H16 H 1.2801 0.0744 1.0654 0.091 Uiso 1 1 calc R U
C17 C 1.2146(5) 0.1388(3) 0.9429(4) 0.0649(16) Uani 1 1 d . .
H17 H 1.2968 0.1474 0.9267 0.078 Uiso 1 1 calc R U
C18 C 1.1048(4) 0.1695(3) 0.8829(3) 0.0468(11) Uani 1 1 d . .
H18 H 1.1124 0.1997 0.8264 0.056 Uiso 1 1 calc R U
C19 C 0.8449(3) 0.37333(18) 1.1471(3) 0.0275(7) Uani 1 1 d . .
H19 H 0.9320 0.3566 1.1620 0.033 Uiso 1 1 calc R U
C20 C 0.7994(4) 0.41883(19) 1.2149(3) 0.0335(8) Uani 1 1 d . .
H20 H 0.8543 0.4328 1.2765 0.040 Uiso 1 1 calc R U
C21 C 0.6720(4) 0.44404(19) 1.1920(3) 0.0348(8) Uani 1 1 d . .
H21 H 0.6402 0.4752 1.2387 0.042 Uiso 1 1 calc R U
C22 C 0.5915(4) 0.42452(19) 1.1027(3) 0.0321(8) Uani 1 1 d . .
H22 H 0.5055 0.4433 1.0880 0.039 Uiso 1 1 calc R U
C23 C 0.4236(3) 0.37658(19) 0.9100(3) 0.0330(8) Uani 1 1 d . .
H23 H 0.3873 0.4075 0.9545 0.040 Uiso 1 1 calc R U
C24 C 0.3479(4) 0.3554(2) 0.8206(3) 0.0398(9) Uani 1 1 d . .
H24 H 0.2600 0.3707 0.8045 0.048 Uiso 1 1 calc R U
C25 C 0.3991(4) 0.3114(2) 0.7529(3) 0.0398(9) Uani 1 1 d . .
H25 H 0.3473 0.2979 0.6898 0.048 Uiso 1 1 calc R U
C26 C 0.5254(3) 0.28762(19) 0.7784(3) 0.0311(8) Uani 1 1 d . .
H26 H 0.5598 0.2571 0.7324 0.037 Uiso 1 1 calc R U
C27 C 0.7346(3) 0.28080(16) 0.8996(2) 0.0225(7) Uani 1 1 d . .
C28 C 0.8103(3) 0.30218(16) 0.9885(2) 0.0227(6) Uani 1 1 d . .
H28 H 0.8963 0.2837 1.0058 0.027 Uiso 1 1 calc R U
C29 C 0.7642(3) 0.35145(17) 1.0565(2) 0.0235(7) Uani 1 1 d . .
C30 C 0.6348(3) 0.37733(17) 1.0333(2) 0.0238(7) Uani 1 1 d . .
C31 C 0.6049(3) 0.30740(17) 0.8706(2) 0.0239(7) Uani 1 1 d . .
C32 C 0.5537(3) 0.35421(17) 0.9384(3) 0.0258(7) Uani 1 1 d . .

loop_
_atom_site_aniso_label
_atom_site_aniso_U_11
_atom_site_aniso_U_22
_atom_site_aniso_U_33
_atom_site_aniso_U_23
_atom_site_aniso_U_13
_atom_site_aniso_U_12
Sb1 0.02552(11) 0.01498(10) 0.01916(11) -0.00145(8) 0.00227(8) 0.00263(8)
Br1 0.0513(2) 0.02172(17) 0.02759(18) -0.00070(13) 0.01579(16) -0.00576(15)
C1 0.0235(16) 0.0165(14) 0.0244(16) 0.0015(12) 0.0029(13) 0.0013(12)
C2 0.0248(17) 0.0219(15) 0.0196(16) -0.0008(12) 0.0015(13) 0.0043(13)
C3 0.0304(18) 0.0187(15) 0.0263(17) -0.0016(13) 0.0017(14) -0.0004(13)
C4 0.0306(19) 0.0293(18) 0.0289(18) 0.0035(14) 0.0071(15) -0.0036(14)
C5 0.037(2) 0.0311(18) 0.0310(19) -0.0035(15) 0.0129(16) -0.0010(15)
C6 0.0340(19) 0.0230(16) 0.0285(18) -0.0077(14) 0.0095(15) 0.0014(14)
C7 0.0249(17) 0.0192(15) 0.0204(16) -0.0050(12) 0.0065(13) -0.0032(12)
C8 0.0276(18) 0.0244(16) 0.0248(17) -0.0028(13) 0.0047(14) 0.0005(13)
C9 0.0287(19) 0.042(2) 0.0243(18) -0.0061(15) 0.0030(15) -0.0024(16)
C10 0.032(2) 0.043(2) 0.0288(19) -0.0155(16) 0.0155(16) -0.0172(16)
C11 0.049(2) 0.0213(16) 0.037(2) -0.0102(15) 0.0260(18) -0.0145(15)
C12 0.038(2) 0.0199(16) 0.0283(18) -0.0019(13) 0.0149(15) -0.0026(14)
C13 0.041(2) 0.0186(16) 0.031(2) -0.0053(14) -0.0108(16) 0.0102(15)
C14 0.058(3) 0.051(3) 0.062(3) 0.025(2) -0.019(2) -0.007(2)
C15 0.095(5) 0.053(3) 0.083(4) 0.032(3) -0.053(4) -0.008(3)
C16 0.072(4) 0.047(3) 0.082(4) -0.023(3) -0.050(3) 0.027(3)
C17 0.044(3) 0.093(4) 0.047(3) -0.037(3) -0.017(2) 0.036(3)
C18 0.035(2) 0.067(3) 0.035(2) -0.015(2) -0.0032(17) 0.024(2)
C19 0.0329(19) 0.0206(16) 0.0292(18) 0.0013(13) 0.0071(15) -0.0045(14)
C20 0.049(2) 0.0245(17) 0.0270(19) -0.0025(14) 0.0086(17) -0.0076(16)
C21 0.052(2) 0.0240(17) 0.034(2) -0.0056(15) 0.0209(18) -0.0051(17)
C22 0.042(2) 0.0226(17) 0.037(2) -0.0035(14) 0.0182(17) -0.0019(15)
C23 0.031(2) 0.0279(18) 0.041(2) -0.0051(15) 0.0100(16) 0.0036(15)
C24 0.026(2) 0.038(2) 0.055(3) -0.0047(18) 0.0044(18) 0.0095(15)
C25 0.032(2) 0.041(2) 0.041(2) -0.0093(17) -0.0046(17) 0.0081(17)
C26 0.0299(19) 0.0296(18) 0.0326(19) -0.0094(15) 0.0034(15) 0.0050(15)
C27 0.0286(18) 0.0137(14) 0.0262(17) -0.0005(12) 0.0078(14) 0.0011(12)
C28 0.0229(16) 0.0173(14) 0.0280(17) 0.0026(12) 0.0056(13) 0.0005(12)
C29 0.0332(19) 0.0149(14) 0.0239(17) 0.0030(12) 0.0094(14) -0.0033(13)
C30 0.0295(18) 0.0159(14) 0.0284(17) 0.0014(12) 0.0114(14) -0.0025(13)
C31 0.0293(17) 0.0166(15) 0.0274(17) -0.0007(12) 0.0096(14) -0.0005(13)
C32 0.0323(19) 0.0161(15) 0.0317(18) -0.0001(13) 0.0124(15) -0.0021(13)

loop_
_atom_type_symbol
_atom_type_description
_atom_type_scat_dispersion_real
_atom_type_scat_dispersion_imag
_atom_type_scat_source
C C 0.0033 0.0016 'International Tables Vol C Tables 4.2.6.8 and 6.1.1.4'
H H 0.0000 0.0000 'International Tables Vol C Tables 4.2.6.8 and 6.1.1.4'
Br Br -0.2901 2.4595 'International Tables Vol C Tables 4.2.6.8 and 6.1.1.4'
Sb Sb -0.5866 1.5461 'International Tables Vol C Tables 4.2.6.8 and 6.1.1.4'

loop_
_geom_angle_atom_site_label_1
_geom_angle_atom_site_label_2
_geom_angle_atom_site_label_3
_geom_angle
C13 Sb1 C27 108.31(13)
C13 Sb1 C7 115.27(12)
C27 Sb1 C7 131.71(12)
C13 Sb1 C1 99.21(14)
C27 Sb1 C1 97.45(12)
C7 Sb1 C1 95.24(12)
C13 Sb1 Br1 90.98(11)
C27 Sb1 Br1 79.28(8)
C7 Sb1 Br1 80.17(9)
C1 Sb1 Br1 169.80(8)
C2 C1 C6 118.4(3)
C2 C1 Sb1 120.8(2)
C6 C1 Sb1 120.8(2)
C3 C2 C1 120.7(3)
C2 C3 C4 120.2(3)
C3 C4 C5 119.5(3)
C6 C5 C4 119.8(3)
C5 C6 C1 121.3(3)
C8 C7 C12 120.1(3)
C8 C7 Sb1 119.7(2)
C12 C7 Sb1 120.1(2)
C7 C8 C9 119.5(3)
C10 C9 C8 120.3(3)
C9 C10 C11 120.2(3)
C10 C11 C12 120.4(3)
C11 C12 C7 119.4(3)
C18 C13 C14 120.2(4)
C18 C13 Sb1 118.9(3)
C14 C13 Sb1 120.8(3)
C13 C14 C15 118.2(5)
C16 C15 C14 121.4(5)
C17 C16 C15 119.4(4)
C16 C17 C18 120.4(5)
C13 C18 C17 120.3(5)
C20 C19 C29 120.9(3)
C19 C20 C21 119.2(3)
C22 C21 C20 121.0(3)
C21 C22 C30 120.8(3)
C24 C23 C32 122.2(3)
C23 C24 C25 120.2(3)
C26 C25 C24 119.4(3)
C25 C26 C31 121.6(3)
C28 C27 C31 120.9(3)
C28 C27 Sb1 115.6(2)
C31 C27 Sb1 123.5(2)
C27 C28 C29 121.9(3)
C19 C29 C30 119.7(3)
C19 C29 C28 120.6(3)
C30 C29 C28 119.6(3)
C22 C30 C29 118.3(3)
C22 C30 C32 123.2(3)
C29 C30 C32 118.5(3)
C26 C31 C32 119.0(3)
C26 C31 C27 122.2(3)
C32 C31 C27 118.8(3)
C23 C32 C31 117.6(3)
C23 C32 C30 122.3(3)
C31 C32 C30 120.2(3)

loop_
_geom_bond_atom_site_label_1
_geom_bond_atom_site_label_2
_geom_bond_distance
Sb1 C13 2.115(3)
Sb1 C27 2.121(3)
Sb1 C7 2.127(3)
Sb1 C1 2.150(3)
Sb1 Br1 2.9072(5)
C1 C2 1.390(4)
C1 C6 1.391(4)
C2 C3 1.385(5)
C3 C4 1.387(5)
C4 C5 1.392(5)
C5 C6 1.377(5)
C7 C8 1.388(4)
C7 C12 1.390(4)
C8 C9 1.391(5)
C9 C10 1.368(5)
C10 C11 1.379(5)
C11 C12 1.387(5)
C13 C18 1.372(6)
C13 C14 1.394(6)
C14 C15 1.396(6)
C15 C16 1.376(9)
C16 C17 1.367(8)
C17 C18 1.388(6)
C19 C20 1.379(5)
C19 C29 1.404(5)
C20 C21 1.393(5)
C21 C22 1.378(5)
C22 C30 1.402(5)
C23 C24 1.365(5)
C23 C32 1.408(5)
C24 C25 1.393(5)
C25 C26 1.376(5)
C26 C31 1.405(5)
C27 C28 1.361(4)
C27 C31 1.429(5)
C28 C29 1.423(4)
C29 C30 1.416(5)
C30 C32 1.455(5)
C31 C32 1.422(4)

loop_
_geom_torsion_atom_site_label_1
_geom_torsion_atom_site_label_2
_geom_torsion_atom_site_label_3
_geom_torsion_atom_site_label_4
_geom_torsion
C6 C1 C2 C3 0.5(5)
Sb1 C1 C2 C3 178.7(2)
C1 C2 C3 C4 -0.7(5)
C2 C3 C4 C5 0.4(5)
C3 C4 C5 C6 0.1(5)
C4 C5 C6 C1 -0.3(5)
C2 C1 C6 C5 0.0(5)
Sb1 C1 C6 C5 -178.2(3)
C12 C7 C8 C9 2.8(5)
Sb1 C7 C8 C9 178.8(2)
C7 C8 C9 C10 -2.3(5)
C8 C9 C10 C11 0.2(5)
C9 C10 C11 C12 1.3(5)
C10 C11 C12 C7 -0.7(5)
C8 C7 C12 C11 -1.3(5)
Sb1 C7 C12 C11 -177.3(3)
C18 C13 C14 C15 -2.3(7)
Sb1 C13 C14 C15 -179.0(4)
C13 C14 C15 C16 -0.1(8)
C14 C15 C16 C17 1.9(8)
C15 C16 C17 C18 -1.4(7)
C14 C13 C18 C17 2.9(6)
Sb1 C13 C18 C17 179.6(3)
C16 C17 C18 C13 -1.0(7)
C29 C19 C20 C21 -0.9(5)
C19 C20 C21 C22 -0.3(5)
C20 C21 C22 C30 1.4(5)
C32 C23 C24 C25 -1.3(6)
C23 C24 C25 C26 1.9(6)
C24 C25 C26 C31 -0.7(6)
C31 C27 C28 C29 0.1(5)
Sb1 C27 C28 C29 -178.6(2)
C20 C19 C29 C30 1.0(5)
C20 C19 C29 C28 -177.6(3)
C27 C28 C29 C19 -179.2(3)
C27 C28 C29 C30 2.2(4)
C21 C22 C30 C29 -1.2(5)
C21 C22 C30 C32 179.3(3)
C19 C29 C30 C22 0.0(4)
C28 C29 C30 C22 178.7(3)
C19 C29 C30 C32 179.5(3)
C28 C29 C30 C32 -1.8(4)
C25 C26 C31 C32 -1.1(5)
C25 C26 C31 C27 177.6(3)
C28 C27 C31 C26 178.6(3)
Sb1 C27 C31 C26 -2.7(4)
C28 C27 C31 C32 -2.7(5)
Sb1 C27 C31 C32 176.0(2)
C24 C23 C32 C31 -0.6(5)
C24 C23 C32 C30 179.4(3)
C26 C31 C32 C23 1.7(5)
C27 C31 C32 C23 -177.0(3)
C26 C31 C32 C30 -178.3(3)
C27 C31 C32 C30 3.0(4)
C22 C30 C32 C23 -1.3(5)
C29 C30 C32 C23 179.2(3)
C22 C30 C32 C31 178.8(3)
C29 C30 C32 C31 -0.7(4)

loop_
_cod_changelog_entry_id
_cod_changelog_entry_author
_cod_changelog_entry_date
_cod_changelog_entry_text
1 'Vaitkus, Antanas' 2022-06-28T16:55:00+03:00
;
 Removed the '_chemical_name_systematic' and '_chemical_name_common' data items
 that had incorrect values.
;
